data_2101315
loop_
_publ_author_name
'Marsh, R. E.'
'Bernal, I.'

_publ_section_title
;
 More space-group changes
;
_journal_issue 3
_journal_name_full 'Acta Crystallographica Section B'
_journal_page_first 300
_journal_page_last 307
_journal_paper_doi 10.1107/S0108768194011857
_journal_volume 51
_journal_year 1995
_chemical_formula_moiety 'C14 H13 Cu1 N3 O10,6H2 O1'
_chemical_formula_sum 'C14 H25 Cu N3 O16'
_space_group_IT_number 2
_space_group_name_Hall '-P 1'
_space_group_name_H-M_alt 'P -1'
_symmetry_cell_setting triclinic
_symmetry_space_group_name_Hall '-P 1'
_symmetry_space_group_name_H-M 'P -1'
_cell_angle_alpha 102.640(10)
_cell_angle_beta 107.400(10)
_cell_angle_gamma 83.680(10)
_cell_formula_units_Z 2
_cell_length_a 10.5930(10)
_cell_length_b 12.4540(10)
_cell_length_c 7.9230(10)
_cell_volume 972.12(18)
_diffrn_radiation_type Mo
_diffrn_radiation_wavelength 0.71073
_cod_data_source_file cr0484.cif
_cod_data_source_block cr0484j
_cod_original_formula_sum 'C14 H25 Cu1 N3 O16'
_cod_database_code 2101315

loop_
_space_group_symop_id
_space_group_symop_operation_xyz
1 x,y,z
2 -x,-y,-z

loop_
_atom_site_label
_atom_site_fract_x
_atom_site_fract_y
_atom_site_fract_z
Cu .14074 .11608 -.12630
O(1) .2018 .1912 .3950
O(2) .6445 -.3568 .3722
O(5) -.0222 .4012 .2870
O(7) -.2592 -.4982 .1024
O(9) -.3724 .3710 -.2288
O(11) -.0096 .0230 -.2001
O(12) -.2098 .0132 -.1698
O(14) .0628 .2103 -.3490
O(15) -.0425 .3711 -.3912
O(110) .2936 -.4706 .4509
N(11) .0240 .2310 -.0145
N(12) .2500 .0078 -.2540
N(13) .3156 .1862 -.0118
C(11) -.1084 .0628 -.1440
C(12) -.1002 .1790 -.0332
C(13) .0015 .3282 -.1024
C(14) .0079 .2992 -.2967
C(15) .2056 -.0826 -.3770
C(16) .2870 -.1494 -.4682
C(17) .4158 -.1219 -.4340
C(18) .4630 -.0290 -.3074
C(19) .3761 .0351 -.2200
C(110) .4132 .1370 -.0814
C(111) .5388 .1775 -.0278
C(112) .5645 .2726 .1036
C(113) .4654 .3227 .1776
C(114) .3426 .2772 .1176
